data_4067481
loop_
_publ_author_name
'B\"uschel, Susanne'
'Daniliuc, Constantin'
'Jones, Peter G.'
'Tamm, Matthias'

_publ_section_title
;
 Ambiphilic Reactivity of a Phosphane-Functionalized
 Cycloheptatrienyl&#x2212;Cyclopentadienyl Zirconium Sandwich Complex
;
_journal_issue 3
_journal_name_full Organometallics
_journal_page_first 671
_journal_paper_doi 10.1021/om9009763
_journal_volume 29
_journal_year 2010
_chemical_formula_sum 'C18 H25 P Se Zr'
_chemical_formula_weight 442.53
_chemical_name_systematic
; 
 ? 
;
_space_group_IT_number 4
_symmetry_cell_setting monoclinic
_symmetry_space_group_name_Hall 'P 2yb'
_symmetry_space_group_name_H-M 'P 1 21 1'
_atom_sites_solution_hydrogens geom
_atom_sites_solution_primary direct
_atom_sites_solution_secondary difmap
_audit_creation_method SHELXL-97
_cell_angle_alpha 90.00
_cell_angle_beta 102.074(2)
_cell_angle_gamma 90.00
_cell_formula_units_Z 4
_cell_length_a 10.0011(2)
_cell_length_b 12.1287(4)
_cell_length_c 14.5060(4)
_cell_measurement_reflns_used 17118
_cell_measurement_temperature 100(2)
_cell_measurement_theta_max 29.2140
_cell_measurement_theta_min 2.2024
_cell_volume 1720.66(8)
_computing_cell_refinement
; 
CrysAlisPro, Oxford Diffraction Ltd., 
Version 1.171.33.41 (release 06-05-2009 CrysAlis171 .NET) 
(compiled May  6 2009,17:20:42) 
;
_computing_data_collection
; 
CrysAlisPro, Oxford Diffraction Ltd., 
Version 1.171.33.41 (release 06-05-2009 CrysAlis171 .NET) 
(compiled May  6 2009,17:20:42) 
;
_computing_data_reduction
; 
CrysAlisPro, Oxford Diffraction Ltd., 
Version 1.171.33.41 (release 06-05-2009 CrysAlis171 .NET) 
(compiled May  6 2009,17:20:42) 
;
_computing_molecular_graphics 'BRUKER XP'
_computing_publication_material SHELXL-97
_computing_structure_refinement 'SHELXL-97 (Sheldrick, 1997)'
_computing_structure_solution 'SHELXS-97 (Sheldrick, 1990)'
_diffrn_ambient_temperature 100(2)
_diffrn_detector_area_resol_mean 16.1419
_diffrn_measured_fraction_theta_full 0.998
_diffrn_measured_fraction_theta_max 0.998
_diffrn_measurement_device_type 'Xcalibur, Eos'
_diffrn_measurement_method '\w scans'
_diffrn_radiation_monochromator graphite
_diffrn_radiation_source 'Enhance (Mo) X-ray Source'
_diffrn_radiation_type 'Mo K\a'
_diffrn_radiation_wavelength 0.71073
_diffrn_reflns_av_R_equivalents 0.0665
_diffrn_reflns_av_sigmaI/netI 0.0893
_diffrn_reflns_limit_h_max 12
_diffrn_reflns_limit_h_min -13
_diffrn_reflns_limit_k_max 15
_diffrn_reflns_limit_k_min -15
_diffrn_reflns_limit_l_max 19
_diffrn_reflns_limit_l_min -19
_diffrn_reflns_number 61155
_diffrn_reflns_theta_full 27.87
_diffrn_reflns_theta_max 27.87
_diffrn_reflns_theta_min 2.21
_exptl_absorpt_coefficient_mu 2.839
_exptl_absorpt_correction_T_max 1.00000
_exptl_absorpt_correction_T_min 0.81788
_exptl_absorpt_correction_type multi-scan
_exptl_absorpt_process_details
; 
CrysAlisPro, Oxford Diffraction Ltd., 
Version 1.171.33.41 (release 06-05-2009 CrysAlis171 .NET) 
(compiled May  6 2009,17:20:42) 
;
_exptl_crystal_colour orange
_exptl_crystal_density_diffrn 1.708
_exptl_crystal_density_method 'not measured'
_exptl_crystal_description plate
_exptl_crystal_F_000 888
_exptl_crystal_size_max 0.14
_exptl_crystal_size_mid 0.05
_exptl_crystal_size_min 0.05
_refine_diff_density_max 0.915
_refine_diff_density_min -0.490
_refine_diff_density_rms 0.090
_refine_ls_abs_structure_details 'Flack H D (1983), Acta Cryst. A39, 876-881'
_refine_ls_abs_structure_Flack 0.008(5)
_refine_ls_extinction_method none
_refine_ls_goodness_of_fit_ref 0.823
_refine_ls_hydrogen_treatment
;
The hydrogen coordinates of the five- and seven-membered rings were 
refined freely, but the U values were fixed because otherwise several
became negative. 
The hydrogens of the methyl groups were refined using rigid groups; 
other H atoms were included using a riding model.
;
_refine_ls_matrix_type full
_refine_ls_number_parameters 453
_refine_ls_number_reflns 8136
_refine_ls_number_restraints 232
_refine_ls_restrained_S_all 0.818
_refine_ls_R_factor_all 0.0431
_refine_ls_R_factor_gt 0.0293
_refine_ls_shift/su_max 0.001
_refine_ls_shift/su_mean 0.000
_refine_ls_structure_factor_coef Fsqd
_refine_ls_weighting_details 'calc w=1/[\s^2^(Fo^2^)+(0.0127P)^2^+0.0000P] where P=(Fo^2^+2Fc^2^)/3'
_refine_ls_weighting_scheme calc
_refine_ls_wR_factor_gt 0.0417
_refine_ls_wR_factor_ref 0.0427
_reflns_number_gt 6270
_reflns_number_total 8136
_reflns_threshold_expression >2sigma(I)
_cod_data_source_file om9009763_si_001.cif
_cod_data_source_block susy46
_cod_original_sg_symbol_H-M 'P 21'
_cod_database_code 4067481

loop_
_symmetry_equiv_pos_as_xyz
'x, y, z'
'-x, y+1/2, -z'

loop_
_atom_site_label
_atom_site_type_symbol
_atom_site_fract_x
_atom_site_fract_y
_atom_site_fract_z
_atom_site_U_iso_or_equiv
_atom_site_adp_type
_atom_site_occupancy
_atom_site_symmetry_multiplicity
_atom_site_calc_flag
_atom_site_refinement_flags
Se Se 0.43644(4) 1.10456(4) 0.51395(3) 0.01722(10) Uani 1 1 d .
Zr Zr 0.29072(3) 0.98041(4) 0.63760(2) 0.01156(8) Uani 1 1 d .
P P 0.61613(9) 1.05570(8) 0.61451(6) 0.0109(2) Uani 1 1 d .
C1 C 0.1137(4) 1.0886(4) 0.5320(3) 0.0161(10) Uani 1 1 d D
H1 H 0.129(3) 1.140(2) 0.495(2) 0.019 Uiso 1 1 d D
C2 C 0.1076(3) 0.9762(5) 0.5017(2) 0.0200(9) Uani 1 1 d D
H2 H 0.113(3) 0.970(4) 0.4414(12) 0.024 Uiso 1 1 d D
C3 C 0.1017(4) 0.8797(4) 0.5571(3) 0.0180(10) Uani 1 1 d D
H3 H 0.101(4) 0.8143(18) 0.528(2) 0.022 Uiso 1 1 d D
C4 C 0.0959(4) 0.8741(4) 0.6535(3) 0.0194(9) Uani 1 1 d D
H4 H 0.097(4) 0.8114(19) 0.683(2) 0.023 Uiso 1 1 d D
C5 C 0.1104(3) 0.9608(4) 0.7208(2) 0.0192(9) Uani 1 1 d D
H5 H 0.117(3) 0.926(3) 0.7745(16) 0.023 Uiso 1 1 d D
C6 C 0.1368(4) 1.0746(3) 0.7101(3) 0.0179(10) Uani 1 1 d D
H6 H 0.157(3) 1.112(3) 0.7643(16) 0.021 Uiso 1 1 d D
C7 C 0.1322(4) 1.1313(3) 0.6240(3) 0.0214(10) Uani 1 1 d D
H7 H 0.150(3) 1.2044(14) 0.624(2) 0.026 Uiso 1 1 d D
C8 C 0.5478(3) 0.9569(3) 0.6838(2) 0.0124(8) Uani 1 1 d .
C9 C 0.4924(4) 0.8523(3) 0.6531(3) 0.0140(9) Uani 1 1 d D
H9 H 0.503(3) 0.818(3) 0.6004(16) 0.017 Uiso 1 1 d D
C10 C 0.4197(4) 0.8141(3) 0.7192(3) 0.0162(9) Uani 1 1 d D
H10 H 0.375(3) 0.7517(18) 0.719(2) 0.019 Uiso 1 1 d D
C11 C 0.4289(4) 0.8934(4) 0.7907(3) 0.0194(10) Uani 1 1 d D
H11 H 0.389(3) 0.885(3) 0.8404(17) 0.023 Uiso 1 1 d D
C12 C 0.5068(3) 0.9831(4) 0.7687(2) 0.0141(8) Uani 1 1 d D
H12 H 0.520(3) 1.0466(18) 0.801(2) 0.017 Uiso 1 1 d D
C13 C 0.6910(4) 1.1646(3) 0.6948(2) 0.0155(9) Uani 1 1 d .
H13 H 0.6161 1.1950 0.7235 0.019 Uiso 1 1 calc R
C14 C 0.7464(4) 1.2614(3) 0.6442(3) 0.0225(10) Uani 1 1 d .
H14A H 0.7736 1.3221 0.6888 0.027 Uiso 1 1 calc R
H14B H 0.6749 1.2869 0.5916 0.027 Uiso 1 1 calc R
H14C H 0.8258 1.2366 0.6201 0.027 Uiso 1 1 calc R
C15 C 0.8026(3) 1.1218(4) 0.7764(2) 0.0193(10) Uani 1 1 d .
H15A H 0.8795 1.0933 0.7513 0.023 Uiso 1 1 calc R
H15B H 0.7652 1.0626 0.8095 0.023 Uiso 1 1 calc R
H15C H 0.8344 1.1822 0.8204 0.023 Uiso 1 1 calc R
C16 C 0.7542(3) 1.0027(3) 0.5603(2) 0.0155(10) Uani 1 1 d .
H16 H 0.8430 1.0144 0.6058 0.019 Uiso 1 1 calc R
C17 C 0.7396(4) 0.8788(3) 0.5377(3) 0.0203(10) Uani 1 1 d .
H17A H 0.6521 0.8652 0.4941 0.024 Uiso 1 1 calc R
H17B H 0.7427 0.8373 0.5961 0.024 Uiso 1 1 calc R
H17C H 0.8147 0.8549 0.5085 0.024 Uiso 1 1 calc R
C18 C 0.7582(4) 1.0677(3) 0.4705(2) 0.0176(10) Uani 1 1 d .
H18A H 0.8406 1.0477 0.4477 0.021 Uiso 1 1 calc R
H18B H 0.7596 1.1469 0.4842 0.021 Uiso 1 1 calc R
H18C H 0.6771 1.0501 0.4220 0.021 Uiso 1 1 calc R
Se' Se 0.43393(4) 1.10672(4) 0.02517(3) 0.01894(10) Uani 1 1 d .
Zr' Zr 0.64647(3) 0.97121(3) 0.14454(2) 0.01097(8) Uani 1 1 d .
P' P 0.30683(9) 1.04007(9) 0.11409(7) 0.0119(2) Uani 1 1 d .
C1' C 0.7676(4) 1.0868(4) 0.0492(3) 0.0191(11) Uani 1 1 d D
H1' H 0.727(3) 1.131(3) 0.0037(19) 0.023 Uiso 1 1 d D
C2' C 0.7904(4) 1.1307(3) 0.1424(3) 0.0165(9) Uani 1 1 d D
H2' H 0.769(3) 1.2017(14) 0.145(2) 0.020 Uiso 1 1 d D
C3' C 0.8275(4) 1.0769(4) 0.2304(3) 0.0192(10) Uani 1 1 d D
H3' H 0.826(3) 1.113(3) 0.2835(16) 0.023 Uiso 1 1 d D
C4' C 0.8658(3) 0.9643(4) 0.2460(2) 0.0152(8) Uani 1 1 d D
H4' H 0.892(3) 0.938(3) 0.3053(13) 0.018 Uiso 1 1 d D
C5' C 0.8641(4) 0.8791(3) 0.1800(3) 0.0164(9) Uani 1 1 d D
H5' H 0.886(3) 0.8137(17) 0.206(2) 0.020 Uiso 1 1 d D
C6' C 0.8107(4) 0.8801(3) 0.0805(3) 0.0168(10) Uani 1 1 d D
H6' H 0.805(4) 0.8164(19) 0.048(2) 0.020 Uiso 1 1 d D
C7' C 0.7706(3) 0.9738(4) 0.0230(2) 0.0167(8) Uani 1 1 d D
H7' H 0.743(3) 0.964(4) -0.0402(11) 0.020 Uiso 1 1 d D
C8' C 0.4092(3) 0.9290(3) 0.1705(2) 0.0110(8) Uani 1 1 d .
C9' C 0.4927(4) 0.9329(3) 0.2625(2) 0.0117(9) Uani 1 1 d D
H9' H 0.487(3) 0.978(3) 0.3097(17) 0.014 Uiso 1 1 d D
C10' C 0.5857(4) 0.8445(3) 0.2713(3) 0.0144(9) Uani 1 1 d D
H10' H 0.637(3) 0.823(3) 0.3268(14) 0.017 Uiso 1 1 d D
C11' C 0.5598(4) 0.7857(3) 0.1860(3) 0.0143(9) Uani 1 1 d D
H11' H 0.606(3) 0.728(2) 0.170(2) 0.017 Uiso 1 1 d D
C12' C 0.4516(4) 0.8353(3) 0.1233(3) 0.0109(8) Uani 1 1 d D
H12' H 0.422(3) 0.825(3) 0.0605(11) 0.013 Uiso 1 1 d D
C13' C 0.2840(3) 1.1362(3) 0.2071(2) 0.0132(9) Uani 1 1 d .
H13' H 0.3774 1.1520 0.2453 0.016 Uiso 1 1 calc R
C14' C 0.2024(3) 1.0862(3) 0.2744(2) 0.0178(9) Uani 1 1 d .
H14D H 0.2060 1.1356 0.3283 0.021 Uiso 1 1 calc R
H14E H 0.2416 1.0146 0.2967 0.021 Uiso 1 1 calc R
H14F H 0.1071 1.0764 0.2415 0.021 Uiso 1 1 calc R
C15' C 0.2239(4) 1.2477(3) 0.1672(3) 0.0301(11) Uani 1 1 d .
H15D H 0.1274 1.2381 0.1369 0.036 Uiso 1 1 calc R
H15E H 0.2745 1.2746 0.1207 0.036 Uiso 1 1 calc R
H15F H 0.2316 1.3013 0.2185 0.036 Uiso 1 1 calc R
C16' C 0.1365(3) 0.9947(3) 0.0495(2) 0.0128(9) Uani 1 1 d .
H16' H 0.0749 0.9908 0.0955 0.015 Uiso 1 1 calc R
C17' C 0.0779(4) 1.0795(3) -0.0251(3) 0.0192(10) Uani 1 1 d .
H17D H 0.1365 1.0847 -0.0712 0.023 Uiso 1 1 calc R
H17E H 0.0736 1.1514 0.0049 0.023 Uiso 1 1 calc R
H17F H -0.0143 1.0570 -0.0570 0.023 Uiso 1 1 calc R
C18' C 0.1399(4) 0.8809(3) 0.0055(3) 0.0212(10) Uani 1 1 d .
H18D H 0.0482 0.8616 -0.0296 0.025 Uiso 1 1 calc R
H18E H 0.1700 0.8263 0.0554 0.025 Uiso 1 1 calc R
H18F H 0.2037 0.8815 -0.0374 0.025 Uiso 1 1 calc R

loop_
_atom_site_aniso_label
_atom_site_aniso_U_11
_atom_site_aniso_U_22
_atom_site_aniso_U_33
_atom_site_aniso_U_23
_atom_site_aniso_U_13
_atom_site_aniso_U_12
Se 0.01170(19) 0.0204(2) 0.0188(2) 0.0087(2) 0.00148(16) 0.0015(2)
Zr 0.00989(17) 0.0099(2) 0.01507(19) 0.0009(2) 0.00298(14) 0.0008(2)
P 0.0103(5) 0.0103(6) 0.0123(5) 0.0017(4) 0.0027(4) 0.0014(4)
C1 0.017(2) 0.021(3) 0.014(2) 0.004(2) 0.0095(17) 0.001(2)
C2 0.0087(17) 0.037(3) 0.0137(18) -0.005(3) 0.0007(15) -0.004(2)
C3 0.010(2) 0.012(3) 0.033(3) -0.011(2) 0.0076(19) -0.0047(18)
C4 0.010(2) 0.014(2) 0.033(3) 0.009(2) 0.0008(18) 0.0021(18)
C5 0.0159(19) 0.026(3) 0.019(2) 0.011(2) 0.0104(16) 0.005(2)
C6 0.010(2) 0.023(3) 0.021(2) -0.0072(19) 0.0048(18) -0.0011(17)
C7 0.012(2) 0.013(3) 0.039(3) 0.003(2) 0.0053(19) -0.0015(19)
C8 0.0041(16) 0.010(2) 0.022(2) 0.0005(18) 0.0020(14) 0.0052(16)
C9 0.011(2) 0.010(2) 0.020(2) -0.0005(18) 0.0028(17) 0.0067(17)
C10 0.009(2) 0.010(2) 0.028(2) 0.0080(19) -0.0003(18) -0.0006(17)
C11 0.018(2) 0.028(3) 0.015(2) 0.009(2) 0.0081(18) 0.007(2)
C12 0.0136(17) 0.015(2) 0.0114(18) 0.001(2) -0.0031(14) 0.000(2)
C13 0.018(2) 0.014(2) 0.018(2) 0.0021(17) 0.0107(17) 0.0035(17)
C14 0.025(2) 0.013(2) 0.031(2) -0.0040(19) 0.010(2) -0.0047(19)
C15 0.020(2) 0.018(3) 0.019(2) -0.0057(19) 0.0021(16) -0.004(2)
C16 0.0100(19) 0.022(3) 0.015(2) -0.0029(18) 0.0041(15) -0.0039(17)
C17 0.026(2) 0.016(3) 0.023(2) -0.0065(19) 0.0138(19) 0.008(2)
C18 0.023(2) 0.017(3) 0.014(2) 0.0003(17) 0.0082(17) 0.0005(18)
Se' 0.0158(2) 0.0193(2) 0.0222(2) 0.0107(2) 0.00520(17) 0.0006(2)
Zr' 0.01156(17) 0.0078(2) 0.01413(18) 0.00086(19) 0.00412(14) -0.0010(2)
P' 0.0103(5) 0.0103(6) 0.0144(5) 0.0005(4) 0.0010(4) -0.0012(4)
C1' 0.015(2) 0.022(3) 0.023(2) 0.003(2) 0.0114(18) 0.000(2)
C2' 0.0083(19) 0.006(2) 0.037(2) -0.002(2) 0.0093(17) -0.0030(17)
C3' 0.012(2) 0.020(3) 0.024(2) -0.0081(19) -0.0001(18) -0.0023(18)
C4' 0.0101(17) 0.020(3) 0.0156(19) 0.001(2) 0.0026(15) -0.008(2)
C5' 0.013(2) 0.009(2) 0.029(2) 0.0062(19) 0.0080(18) -0.0002(17)
C6' 0.020(2) 0.008(2) 0.026(3) -0.0039(19) 0.014(2) 0.0028(19)
C7' 0.0154(18) 0.019(2) 0.0168(19) -0.001(2) 0.0050(15) -0.005(2)
C8' 0.0033(17) 0.019(2) 0.0114(19) -0.0036(16) 0.0023(15) 0.0005(16)
C9' 0.0083(18) 0.012(2) 0.016(2) -0.0029(17) 0.0061(17) -0.0056(16)
C10' 0.014(2) 0.013(2) 0.016(2) 0.0092(18) 0.0037(17) -0.0014(18)
C11' 0.010(2) 0.008(2) 0.026(2) -0.0011(18) 0.0078(18) 0.0007(16)
C12' 0.013(2) 0.008(2) 0.0136(19) -0.0009(17) 0.0048(17) -0.0066(16)
C13' 0.0120(19) 0.007(2) 0.018(2) 0.0025(16) -0.0020(16) 0.0001(16)
C14' 0.021(2) 0.013(3) 0.020(2) -0.0052(18) 0.0044(17) 0.0068(18)
C15' 0.043(3) 0.019(3) 0.025(2) -0.005(2) -0.001(2) 0.010(2)
C16' 0.0087(17) 0.016(3) 0.0131(18) -0.0036(17) 0.0014(14) 0.0026(17)
C17' 0.016(2) 0.017(3) 0.022(2) 0.0029(19) -0.0029(17) 0.0048(19)
C18' 0.018(2) 0.021(3) 0.024(2) -0.005(2) 0.0015(19) -0.006(2)

loop_
_atom_type_symbol
_atom_type_description
_atom_type_scat_dispersion_real
_atom_type_scat_dispersion_imag
_atom_type_scat_source
C C 0.0033 0.0016 'International Tables Vol C Tables 4.2.6.8 and 6.1.1.4'
H H 0.0000 0.0000 'International Tables Vol C Tables 4.2.6.8 and 6.1.1.4'
P P 0.1023 0.0942 'International Tables Vol C Tables 4.2.6.8 and 6.1.1.4'
Se Se -0.0929 2.2259 'International Tables Vol C Tables 4.2.6.8 and 6.1.1.4'
Zr Zr -2.9673 0.5597 'International Tables Vol C Tables 4.2.6.8 and 6.1.1.4'

loop_
_geom_angle_atom_site_label_1
_geom_angle_atom_site_label_2
_geom_angle_atom_site_label_3
_geom_angle
P Se Zr 84.02(3)
C6 Zr C3 86.57(13)
C6 Zr C5 34.99(15)
C3 Zr C5 65.40(14)
C6 Zr C4 65.95(14)
C3 Zr C4 34.74(14)
C5 Zr C4 34.67(15)
C6 Zr C2 85.32(13)
C3 Zr C2 35.02(16)
C5 Zr C2 83.40(12)
C4 Zr C2 64.46(14)
C6 Zr C7 34.79(13)
C3 Zr C7 84.62(14)
C5 Zr C7 63.96(14)
C4 Zr C7 83.20(14)
C2 Zr C7 64.58(16)
C6 Zr C1 64.13(13)
C3 Zr C1 64.42(14)
C5 Zr C1 81.15(12)
C4 Zr C1 81.54(14)
C2 Zr C1 34.21(16)
C7 Zr C1 33.58(13)
C6 Zr C9 148.46(13)
C3 Zr C9 105.68(14)
C5 Zr C9 124.76(14)
C4 Zr C9 108.21(13)
C2 Zr C9 121.38(15)
C7 Zr C9 168.46(13)
C1 Zr C9 147.38(12)
C6 Zr C8 131.59(12)
C3 Zr C8 137.77(13)
C5 Zr C8 133.51(11)
C4 Zr C8 135.81(13)
C2 Zr C8 140.77(11)
C7 Zr C8 136.32(13)
C1 Zr C8 141.46(12)
C9 Zr C8 32.61(12)
C6 Zr C10 119.68(14)
C3 Zr C10 95.53(14)
C5 Zr C10 92.82(14)
C4 Zr C10 82.63(13)
C2 Zr C10 126.25(17)
C7 Zr C10 154.47(14)
C1 Zr C10 159.82(14)
C9 Zr C10 32.01(12)
C8 Zr C10 53.19(12)
C6 Zr C12 101.11(13)
C3 Zr C12 147.41(16)
C5 Zr C12 103.63(11)
C4 Zr C12 120.90(13)
C2 Zr C12 172.87(11)
C7 Zr C12 119.40(15)
C1 Zr C12 147.08(16)
C9 Zr C12 53.58(13)
C8 Zr C12 32.18(10)
C10 Zr C12 53.05(14)
C6 Zr C11 95.60(13)
C3 Zr C11 116.47(15)
C5 Zr C11 81.35(12)
C4 Zr C11 89.82(13)
C2 Zr C11 151.47(17)
C7 Zr C11 127.40(14)
C1 Zr C11 159.72(12)
C9 Zr C11 52.87(12)
C8 Zr C11 52.81(11)
C10 Zr C11 31.70(12)
C12 Zr C11 31.87(13)
C8 P C13 106.33(16)
C8 P C16 114.52(17)
C13 P C16 106.42(17)
C8 P Se 101.71(10)
C13 P Se 114.16(12)
C16 P Se 113.68(12)
C7 C1 C2 129.1(4)
C7 C1 Zr 70.8(2)
C2 C1 Zr 70.2(2)
C3 C2 C1 127.8(3)
C3 C2 Zr 70.7(2)
C1 C2 Zr 75.6(2)
C4 C3 C2 127.7(4)
C4 C3 Zr 74.2(2)
C2 C3 Zr 74.3(2)
C3 C4 C5 128.6(4)
C3 C4 Zr 71.1(2)
C5 C4 Zr 72.5(2)
C6 C5 C4 129.7(3)
C6 C5 Zr 70.7(2)
C4 C5 Zr 72.9(2)
C7 C6 C5 126.5(4)
C7 C6 Zr 75.2(2)
C5 C6 Zr 74.3(2)
C1 C7 C6 129.1(4)
C1 C7 Zr 75.6(2)
C6 C7 Zr 70.1(2)
C12 C8 C9 108.0(3)
C12 C8 P 123.6(3)
C9 C8 P 126.3(3)
C12 C8 Zr 75.04(18)
C9 C8 Zr 73.11(19)
P C8 Zr 105.15(15)
C10 C9 C8 107.8(3)
C10 C9 Zr 75.2(2)
C8 C9 Zr 74.3(2)
C9 C10 C11 108.5(4)
C9 C10 Zr 72.8(2)
C11 C10 Zr 75.5(2)
C10 C11 C12 108.4(3)
C10 C11 Zr 72.8(2)
C12 C11 Zr 73.3(2)
C8 C12 C11 107.3(4)
C8 C12 Zr 72.78(18)
C11 C12 Zr 74.9(2)
C15 C13 C14 110.3(3)
C15 C13 P 112.6(3)
C14 C13 P 112.8(2)
C18 C16 C17 109.9(3)
C18 C16 P 109.9(3)
C17 C16 P 112.7(3)
P' Se' Zr' 83.22(3)
C6' Zr' C3' 86.63(14)
C6' Zr' C7' 35.20(15)
C3' Zr' C7' 85.51(13)
C6' Zr' C4' 65.99(14)
C3' Zr' C4' 35.06(14)
C7' Zr' C4' 84.33(11)
C6' Zr' C5' 35.12(13)
C3' Zr' C5' 65.04(13)
C7' Zr' C5' 64.64(14)
C4' Zr' C5' 34.24(14)
C6' Zr' C2' 84.43(13)
C3' Zr' C2' 34.43(13)
C7' Zr' C2' 64.63(15)
C4' Zr' C2' 63.89(14)
C5' Zr' C2' 81.92(13)
C6' Zr' C1' 64.82(14)
C3' Zr' C1' 64.65(14)
C7' Zr' C1' 34.30(15)
C4' Zr' C1' 82.43(13)
C5' Zr' C1' 81.63(13)
C2' Zr' C1' 34.01(13)
C6' Zr' C12' 103.45(13)
C3' Zr' C12' 155.60(13)
C7' Zr' C12' 115.57(13)
C4' Zr' C12' 130.03(14)
C5' Zr' C12' 111.36(13)
C2' Zr' C12' 165.81(13)
C1' Zr' C12' 139.75(13)
C6' Zr' C11' 88.74(13)
C3' Zr' C11' 128.56(14)
C7' Zr' C11' 116.74(16)
C4' Zr' C11' 98.03(14)
C5' Zr' C11' 82.86(13)
C2' Zr' C11' 161.90(13)
C1' Zr' C11' 151.03(14)
C12' Zr' C11' 32.08(12)
C6' Zr' C8' 136.43(13)
C3' Zr' C8' 132.32(12)
C7' Zr' C8' 140.34(11)
C4' Zr' C8' 132.39(11)
C5' Zr' C8' 135.15(12)
C2' Zr' C8' 138.06(12)
C1' Zr' C8' 141.86(12)
C12' Zr' C8' 33.00(11)
C11' Zr' C8' 53.55(12)
C6' Zr' C10' 107.12(14)
C3' Zr' C10' 102.61(13)
C7' Zr' C10' 141.67(16)
C4' Zr' C10' 82.04(12)
C5' Zr' C10' 84.73(12)
C2' Zr' C10' 136.07(14)
C1' Zr' C10' 164.40(12)
C12' Zr' C10' 53.34(12)
C11' Zr' C10' 32.00(12)
C8' Zr' C10' 53.28(11)
C6' Zr' C9' 138.57(13)
C3' Zr' C9' 104.31(12)
C7' Zr' C9' 168.90(15)
C4' Zr' C9' 100.66(12)
C5' Zr' C9' 114.49(12)
C2' Zr' C9' 126.47(12)
C1' Zr' C9' 155.65(14)
C12' Zr' C9' 53.73(11)
C11' Zr' C9' 53.00(12)
C8' Zr' C9' 32.30(10)
C10' Zr' C9' 31.80(12)
C8' P' C13' 106.90(16)
C8' P' C16' 112.80(17)
C13' P' C16' 108.61(16)
C8' P' Se' 101.80(11)
C13' P' Se' 112.52(12)
C16' P' Se' 113.93(12)
C7' C1' C2' 127.2(4)
C7' C1' Zr' 69.0(2)
C2' C1' Zr' 71.3(2)
C3' C2' C1' 130.1(4)
C3' C2' Zr' 70.3(2)
C1' C2' Zr' 74.7(2)
C2' C3' C4' 126.7(4)
C2' C3' Zr' 75.2(2)
C4' C3' Zr' 73.3(2)
C5' C4' C3' 129.3(3)
C5' C4' Zr' 74.1(2)
C3' C4' Zr' 71.6(2)
C4' C5' C6' 129.0(4)
C4' C5' Zr' 71.7(2)
C6' C5' Zr' 69.5(2)
C7' C6' C5' 126.9(4)
C7' C6' Zr' 73.6(2)
C5' C6' Zr' 75.4(2)
C6' C7' C1' 129.3(3)
C6' C7' Zr' 71.2(2)
C1' C7' Zr' 76.7(2)
C9' C8' C12' 107.5(3)
C9' C8' P' 125.0(3)
C12' C8' P' 125.3(3)
C9' C8' Zr' 75.39(19)
C12' C8' Zr' 73.15(18)
P' C8' Zr' 104.18(15)
C10' C9' C8' 107.9(3)
C10' C9' Zr' 73.9(2)
C8' C9' Zr' 72.31(19)
C11' C10' C9' 108.1(3)
C11' C10' Zr' 72.6(2)
C9' C10' Zr' 74.3(2)
C12' C11' C10' 109.3(3)
C12' C11' Zr' 73.7(2)
C10' C11' Zr' 75.4(2)
C11' C12' C8' 107.2(3)
C11' C12' Zr' 74.2(2)
C8' C12' Zr' 73.9(2)
C14' C13' C15' 111.8(3)
C14' C13' P' 112.6(2)
C15' C13' P' 112.3(3)
C17' C16' C18' 110.8(3)
C17' C16' P' 109.7(3)
C18' C16' P' 112.5(2)

loop_
_geom_bond_atom_site_label_1
_geom_bond_atom_site_label_2
_geom_bond_distance
Se P 2.1475(10)
Se Zr 2.9498(5)
Zr C6 2.336(4)
Zr C3 2.347(4)
Zr C5 2.382(3)
Zr C4 2.387(4)
Zr C2 2.394(3)
Zr C7 2.402(4)
Zr C1 2.464(4)
Zr C9 2.519(4)
Zr C8 2.534(3)
Zr C10 2.549(4)
Zr C12 2.563(3)
Zr C11 2.583(4)
P C8 1.789(4)
P C13 1.816(4)
P C16 1.842(3)
C1 C7 1.407(5)
C1 C2 1.430(7)
C2 C3 1.427(6)
C3 C4 1.414(6)
C4 C5 1.421(6)
C5 C6 1.419(6)
C6 C7 1.418(5)
C8 C12 1.413(5)
C8 C9 1.418(5)
C9 C10 1.398(5)
C10 C11 1.402(5)
C11 C12 1.413(6)
C13 C15 1.537(5)
C13 C14 1.548(5)
C16 C18 1.530(5)
C16 C17 1.539(5)
Se' P' 2.1492(10)
Se' Zr' 2.9459(5)
Zr' C6' 2.328(4)
Zr' C3' 2.351(4)
Zr' C7' 2.360(3)
Zr' C4' 2.373(3)
Zr' C5' 2.405(4)
Zr' C2' 2.415(4)
Zr' C1' 2.459(4)
Zr' C12' 2.522(4)
Zr' C11' 2.528(4)
Zr' C8' 2.531(3)
Zr' C10' 2.565(4)
Zr' C9' 2.571(3)
P' C8' 1.784(4)
P' C13' 1.833(4)
P' C16' 1.848(3)
C1' C7' 1.424(7)
C1' C2' 1.426(5)
C2' C3' 1.412(5)
C3' C4' 1.423(6)
C4' C5' 1.407(6)
C5' C6' 1.430(5)
C6' C7' 1.418(6)
C8' C9' 1.419(4)
C8' C12' 1.435(5)
C9' C10' 1.407(5)
C10' C11' 1.404(5)
C11' C12' 1.396(5)
C13' C14' 1.522(4)
C13' C15' 1.543(5)
C16' C17' 1.518(5)
C16' C18' 1.524(5)

loop_
_geom_torsion_atom_site_label_1
_geom_torsion_atom_site_label_2
_geom_torsion_atom_site_label_3
_geom_torsion_atom_site_label_4
_geom_torsion
Zr Se P C8 10.44(12)
Zr Se P C13 -103.61(13)
Zr Se P C16 134.06(14)
C6 Zr C1 C7 23.1(2)
C3 Zr C1 C7 122.2(2)
C5 Zr C1 C7 55.3(2)
C4 Zr C1 C7 90.4(2)
C2 Zr C1 C7 146.6(3)
C9 Zr C1 C7 -158.9(2)
C8 Zr C1 C7 -102.0(3)
C10 Zr C1 C7 129.1(4)
C12 Zr C1 C7 -46.1(3)
C11 Zr C1 C7 24.8(5)
C6 Zr C1 C2 -123.5(2)
C3 Zr C1 C2 -24.4(2)
C5 Zr C1 C2 -91.3(2)
C4 Zr C1 C2 -56.2(2)
C7 Zr C1 C2 -146.6(3)
C9 Zr C1 C2 54.5(3)
C8 Zr C1 C2 111.4(3)
C10 Zr C1 C2 -17.5(5)
C12 Zr C1 C2 167.3(2)
C11 Zr C1 C2 -121.9(4)
C7 C1 C2 C3 8.7(6)
Zr C1 C2 C3 50.8(3)
C7 C1 C2 Zr -42.1(4)
C6 Zr C2 C3 -90.7(2)
C5 Zr C2 C3 -55.6(2)
C4 Zr C2 C3 -25.2(2)
C7 Zr C2 C3 -119.8(2)
C1 Zr C2 C3 -139.5(3)
C9 Zr C2 C3 71.4(2)
C8 Zr C2 C3 107.0(3)
C10 Zr C2 C3 33.1(3)
C12 Zr C2 C3 114.8(15)
C11 Zr C2 C3 2.4(4)
C6 Zr C2 C1 48.8(2)
C3 Zr C2 C1 139.5(3)
C5 Zr C2 C1 84.0(2)
C4 Zr C2 C1 114.4(2)
C7 Zr C2 C1 19.7(2)
C9 Zr C2 C1 -149.05(19)
C8 Zr C2 C1 -113.5(3)
C10 Zr C2 C1 172.6(2)
C12 Zr C2 C1 -105.7(15)
C11 Zr C2 C1 141.9(3)
C1 C2 C3 C4 2.3(6)
Zr C2 C3 C4 54.9(4)
C1 C2 C3 Zr -52.7(3)
C6 Zr C3 C4 -51.0(2)
C5 Zr C3 C4 -22.0(2)
C2 Zr C3 C4 -137.7(4)
C7 Zr C3 C4 -85.8(3)
C1 Zr C3 C4 -113.8(3)
C9 Zr C3 C4 99.5(2)
C8 Zr C3 C4 106.5(3)
C10 Zr C3 C4 68.5(2)
C12 Zr C3 C4 54.4(4)
C11 Zr C3 C4 43.6(3)
C6 Zr C3 C2 86.7(2)
C5 Zr C3 C2 115.7(3)
C4 Zr C3 C2 137.7(4)
C7 Zr C3 C2 51.9(2)
C1 Zr C3 C2 23.9(2)
C9 Zr C3 C2 -122.8(2)
C8 Zr C3 C2 -115.9(3)
C10 Zr C3 C2 -153.8(2)
C12 Zr C3 C2 -167.9(2)
C11 Zr C3 C2 -178.7(2)
C2 C3 C4 C5 -8.0(7)
Zr C3 C4 C5 47.0(4)
C2 C3 C4 Zr -55.0(4)
C6 Zr C4 C3 121.9(3)
C5 Zr C4 C3 143.2(4)
C2 Zr C4 C3 25.3(2)
C7 Zr C4 C3 90.4(3)
C1 Zr C4 C3 56.5(2)
C9 Zr C4 C3 -91.4(3)
C8 Zr C4 C3 -112.4(3)
C10 Zr C4 C3 -110.9(3)
C12 Zr C4 C3 -149.3(2)
C11 Zr C4 C3 -141.9(2)
C6 Zr C4 C5 -21.3(2)
C3 Zr C4 C5 -143.2(4)
C2 Zr C4 C5 -117.8(3)
C7 Zr C4 C5 -52.8(2)
C1 Zr C4 C5 -86.7(2)
C9 Zr C4 C5 125.4(2)
C8 Zr C4 C5 104.4(3)
C10 Zr C4 C5 105.9(2)
C12 Zr C4 C5 67.5(3)
C11 Zr C4 C5 74.9(2)
C3 C4 C5 C6 -1.4(7)
Zr C4 C5 C6 45.2(4)
C3 C4 C5 Zr -46.5(4)
C3 Zr C5 C6 -122.6(3)
C4 Zr C5 C6 -144.7(4)
C2 Zr C5 C6 -91.3(3)
C7 Zr C5 C6 -26.4(2)
C1 Zr C5 C6 -56.8(2)
C9 Zr C5 C6 144.8(2)
C8 Zr C5 C6 103.9(3)
C10 Zr C5 C6 142.6(2)
C12 Zr C5 C6 90.0(2)
C11 Zr C5 C6 112.9(2)
C6 Zr C5 C4 144.7(4)
C3 Zr C5 C4 22.1(2)
C2 Zr C5 C4 53.4(3)
C7 Zr C5 C4 118.3(2)
C1 Zr C5 C4 87.9(2)
C9 Zr C5 C4 -70.5(3)
C8 Zr C5 C4 -111.4(2)
C10 Zr C5 C4 -72.7(2)
C12 Zr C5 C4 -125.3(2)
C11 Zr C5 C4 -102.4(2)
C4 C5 C6 C7 11.5(7)
Zr C5 C6 C7 57.3(4)
C4 C5 C6 Zr -45.9(4)
C3 Zr C6 C7 -85.5(2)
C5 Zr C6 C7 -135.6(3)
C4 Zr C6 C7 -114.5(2)
C2 Zr C6 C7 -50.4(2)
C1 Zr C6 C7 -22.4(2)
C9 Zr C6 C7 159.7(2)
C8 Zr C6 C7 114.7(2)
C10 Zr C6 C7 -179.9(2)
C12 Zr C6 C7 126.4(2)
C11 Zr C6 C7 158.2(2)
C3 Zr C6 C5 50.1(2)
C4 Zr C6 C5 21.1(2)
C2 Zr C6 C5 85.2(2)
C7 Zr C6 C5 135.6(3)
C1 Zr C6 C5 113.2(3)
C9 Zr C6 C5 -64.7(3)
C8 Zr C6 C5 -109.7(2)
C10 Zr C6 C5 -44.3(3)
C12 Zr C6 C5 -97.9(2)
C11 Zr C6 C5 -66.2(2)
C2 C1 C7 C6 -6.7(7)
Zr C1 C7 C6 -48.6(4)
C2 C1 C7 Zr 41.9(4)
C5 C6 C7 C1 -6.4(7)
Zr C6 C7 C1 50.6(4)
C5 C6 C7 Zr -57.0(4)
C6 Zr C7 C1 -141.7(4)
C3 Zr C7 C1 -50.0(2)
C5 Zr C7 C1 -115.2(3)
C4 Zr C7 C1 -84.9(2)
C2 Zr C7 C1 -20.0(2)
C9 Zr C7 C1 103.6(7)
C8 Zr C7 C1 118.0(2)
C10 Zr C7 C1 -141.6(3)
C12 Zr C7 C1 153.3(2)
C11 Zr C7 C1 -169.5(2)
C3 Zr C7 C6 91.7(2)
C5 Zr C7 C6 26.5(2)
C4 Zr C7 C6 56.8(2)
C2 Zr C7 C6 121.7(3)
C1 Zr C7 C6 141.7(4)
C9 Zr C7 C6 -114.7(7)
C8 Zr C7 C6 -100.2(2)
C10 Zr C7 C6 0.1(4)
C12 Zr C7 C6 -65.0(3)
C11 Zr C7 C6 -27.7(3)
C13 P C8 C12 25.3(3)
C16 P C8 C12 142.5(3)
Se P C8 C12 -94.4(3)
C13 P C8 C9 -172.9(3)
C16 P C8 C9 -55.6(3)
Se P C8 C9 67.4(3)
C13 P C8 Zr 107.19(17)
C16 P C8 Zr -135.60(15)
Se P C8 Zr -12.56(14)
C6 Zr C8 C12 22.1(3)
C3 Zr C8 C12 -127.1(3)
C5 Zr C8 C12 -26.0(3)
C4 Zr C8 C12 -75.4(3)
C2 Zr C8 C12 178.2(3)
C7 Zr C8 C12 70.8(3)
C1 Zr C8 C12 122.3(3)
C9 Zr C8 C12 -114.6(3)
C10 Zr C8 C12 -77.3(3)
C11 Zr C8 C12 -37.3(3)
C6 Zr C8 C9 136.7(2)
C3 Zr C8 C9 -12.5(3)
C5 Zr C8 C9 88.6(3)
C4 Zr C8 C9 39.1(3)
C2 Zr C8 C9 -67.2(3)
C7 Zr C8 C9 -174.7(2)
C1 Zr C8 C9 -123.1(3)
C10 Zr C8 C9 37.3(2)
C12 Zr C8 C9 114.6(3)
C11 Zr C8 C9 77.3(2)
C6 Zr C8 P -99.3(2)
C3 Zr C8 P 111.5(2)
C5 Zr C8 P -147.44(19)
C4 Zr C8 P 163.12(17)
C2 Zr C8 P 56.8(3)
C7 Zr C8 P -50.7(2)
C1 Zr C8 P 0.9(3)
C9 Zr C8 P 124.0(3)
C10 Zr C8 P 161.3(2)
C12 Zr C8 P -121.4(3)
C11 Zr C8 P -158.7(2)
C12 C8 C9 C10 -0.8(4)
P C8 C9 C10 -165.0(3)
Zr C8 C9 C10 -68.3(3)
C12 C8 C9 Zr 67.5(2)
P C8 C9 Zr -96.7(3)
C6 Zr C9 C10 34.8(4)
C3 Zr C9 C10 -74.9(3)
C5 Zr C9 C10 -4.3(3)
C4 Zr C9 C10 -38.7(3)
C2 Zr C9 C10 -109.3(3)
C7 Zr C9 C10 132.4(6)
C1 Zr C9 C10 -141.8(3)
C8 Zr C9 C10 113.8(3)
C12 Zr C9 C10 76.8(2)
C11 Zr C9 C10 36.7(2)
C6 Zr C9 C8 -78.9(3)
C3 Zr C9 C8 171.3(2)
C5 Zr C9 C8 -118.1(2)
C4 Zr C9 C8 -152.4(2)
C2 Zr C9 C8 136.9(2)
C7 Zr C9 C8 18.7(8)
C1 Zr C9 C8 104.5(3)
C10 Zr C9 C8 -113.8(3)
C12 Zr C9 C8 -37.0(2)
C11 Zr C9 C8 -77.1(2)
C8 C9 C10 C11 0.0(4)
Zr C9 C10 C11 -67.7(3)
C8 C9 C10 Zr 67.7(2)
C6 Zr C10 C9 -159.9(2)
C3 Zr C10 C9 110.9(2)
C5 Zr C10 C9 176.5(2)
C4 Zr C10 C9 143.3(3)
C2 Zr C10 C9 92.6(2)
C7 Zr C10 C9 -160.0(3)
C1 Zr C10 C9 104.7(4)
C8 Zr C10 C9 -38.0(2)
C12 Zr C10 C9 -78.6(2)
C11 Zr C10 C9 -115.0(3)
C6 Zr C10 C11 -44.9(3)
C3 Zr C10 C11 -134.0(2)
C5 Zr C10 C11 -68.5(2)
C4 Zr C10 C11 -101.7(2)
C2 Zr C10 C11 -152.4(2)
C7 Zr C10 C11 -44.9(4)
C1 Zr C10 C11 -140.3(3)
C9 Zr C10 C11 115.0(3)
C8 Zr C10 C11 77.0(2)
C12 Zr C10 C11 36.5(2)
C9 C10 C11 C12 0.7(4)
Zr C10 C11 C12 -65.1(3)
C9 C10 C11 Zr 65.9(3)
C6 Zr C11 C10 142.0(2)
C3 Zr C11 C10 53.1(3)
C5 Zr C11 C10 109.9(3)
C4 Zr C11 C10 76.2(2)
C2 Zr C11 C10 51.5(4)
C7 Zr C11 C10 157.5(2)
C1 Zr C11 C10 140.5(4)
C9 Zr C11 C10 -37.0(2)
C8 Zr C11 C10 -78.3(2)
C12 Zr C11 C10 -115.9(3)
C6 Zr C11 C12 -102.1(3)
C3 Zr C11 C12 169.0(2)
C5 Zr C11 C12 -134.1(3)
C4 Zr C11 C12 -167.9(3)
C2 Zr C11 C12 167.4(3)
C7 Zr C11 C12 -86.6(3)
C1 Zr C11 C12 -103.5(4)
C9 Zr C11 C12 78.9(2)
C8 Zr C11 C12 37.6(2)
C10 Zr C11 C12 115.9(3)
C9 C8 C12 C11 1.3(4)
P C8 C12 C11 165.9(3)
Zr C8 C12 C11 67.5(3)
C9 C8 C12 Zr -66.2(2)
P C8 C12 Zr 98.5(2)
C10 C11 C12 C8 -1.2(4)
Zr C11 C12 C8 -66.1(2)
C10 C11 C12 Zr 64.8(3)
C6 Zr C12 C8 -163.3(3)
C3 Zr C12 C8 95.5(3)
C5 Zr C12 C8 160.9(3)
C4 Zr C12 C8 128.2(2)
C2 Zr C12 C8 -9.3(17)
C7 Zr C12 C8 -131.5(2)
C1 Zr C12 C8 -104.3(3)
C9 Zr C12 C8 37.5(2)
C10 Zr C12 C8 77.7(3)
C11 Zr C12 C8 114.0(4)
C6 Zr C12 C11 82.7(3)
C3 Zr C12 C11 -18.5(4)
C5 Zr C12 C11 46.9(3)
C4 Zr C12 C11 14.2(3)
C2 Zr C12 C11 -123.2(15)
C7 Zr C12 C11 114.5(3)
C1 Zr C12 C11 141.7(2)
C9 Zr C12 C11 -76.5(3)
C8 Zr C12 C11 -114.0(4)
C10 Zr C12 C11 -36.3(2)
C8 P C13 C15 58.3(3)
C16 P C13 C15 -64.1(3)
Se P C13 C15 169.6(2)
C8 P C13 C14 -176.1(2)
C16 P C13 C14 61.5(3)
Se P C13 C14 -64.8(3)
C8 P C16 C18 153.2(2)
C13 P C16 C18 -89.7(3)
Se P C16 C18 36.8(3)
C8 P C16 C17 30.3(3)
C13 P C16 C17 147.4(3)
Se P C16 C17 -86.0(3)
Zr' Se' P' C8' -14.49(11)
Zr' Se' P' C13' 99.60(12)
Zr' Se' P' C16' -136.21(14)
C6' Zr' C1' C7' 24.1(2)
C3' Zr' C1' C7' 122.7(2)
C4' Zr' C1' C7' 91.0(2)
C5' Zr' C1' C7' 56.5(2)
C2' Zr' C1' C7' 144.4(3)
C12' Zr' C1' C7' -56.9(3)
C11' Zr' C1' C7' -1.9(4)
C8' Zr' C1' C7' -110.2(3)
C10' Zr' C1' C7' 85.7(6)
C9' Zr' C1' C7' -169.8(3)
C6' Zr' C1' C2' -120.3(2)
C3' Zr' C1' C2' -21.7(2)
C7' Zr' C1' C2' -144.4(3)
C4' Zr' C1' C2' -53.4(2)
C5' Zr' C1' C2' -87.9(2)
C12' Zr' C1' C2' 158.7(2)
C11' Zr' C1' C2' -146.3(3)
C8' Zr' C1' C2' 105.4(3)
C10' Zr' C1' C2' -58.6(6)
C9' Zr' C1' C2' 45.8(4)
C7' C1' C2' C3' 3.5(7)
Zr' C1' C2' C3' 46.6(4)
C7' C1' C2' Zr' -43.1(4)
C6' Zr' C2' C3' -92.2(2)
C7' Zr' C2' C3' -122.6(2)
C4' Zr' C2' C3' -26.2(2)
C5' Zr' C2' C3' -56.9(2)
C1' Zr' C2' C3' -143.9(3)
C12' Zr' C2' C3' 143.3(5)
C11' Zr' C2' C3' -23.8(5)
C8' Zr' C2' C3' 99.1(3)
C10' Zr' C2' C3' 16.8(3)
C9' Zr' C2' C3' 57.7(3)
C6' Zr' C2' C1' 51.7(2)
C3' Zr' C2' C1' 143.9(3)
C7' Zr' C2' C1' 21.3(2)
C4' Zr' C2' C1' 117.7(2)
C5' Zr' C2' C1' 87.0(2)
C12' Zr' C2' C1' -72.9(6)
C11' Zr' C2' C1' 120.0(4)
C8' Zr' C2' C1' -117.0(2)
C10' Zr' C2' C1' 160.7(2)
C9' Zr' C2' C1' -158.4(2)
C1' C2' C3' C4' 7.5(7)
Zr' C2' C3' C4' 55.5(4)
C1' C2' C3' Zr' -48.0(4)
C6' Zr' C3' C2' 85.1(2)
C7' Zr' C3' C2' 49.8(2)
C4' Zr' C3' C2' 136.3(3)
C5' Zr' C3' C2' 113.9(2)
C1' Zr' C3' C2' 21.4(2)
C12' Zr' C3' C2' -159.2(3)
C11' Zr' C3' C2' 170.8(2)
C8' Zr' C3' C2' -116.8(2)
C10' Zr' C3' C2' -168.1(2)
C9' Zr' C3' C2' -135.5(2)
C6' Zr' C3' C4' -51.3(2)
C7' Zr' C3' C4' -86.5(2)
C5' Zr' C3' C4' -22.5(2)
C2' Zr' C3' C4' -136.3(3)
C1' Zr' C3' C4' -114.9(2)
C12' Zr' C3' C4' 64.5(4)
C11' Zr' C3' C4' 34.4(3)
C8' Zr' C3' C4' 106.9(2)
C10' Zr' C3' C4' 55.5(2)
C9' Zr' C3' C4' 88.2(2)
C2' C3' C4' C5' -6.4(6)
Zr' C3' C4' C5' 49.9(4)
C2' C3' C4' Zr' -56.3(4)
C6' Zr' C4' C5' -20.5(2)
C3' Zr' C4' C5' -142.0(3)
C7' Zr' C4' C5' -51.7(2)
C2' Zr' C4' C5' -116.2(2)
C1' Zr' C4' C5' -86.2(2)
C12' Zr' C4' C5' 67.1(2)
C11' Zr' C4' C5' 64.5(2)
C8' Zr' C4' C5' 111.4(2)
C10' Zr' C4' C5' 92.3(2)
C9' Zr' C4' C5' 118.2(2)
C6' Zr' C4' C3' 121.5(2)
C7' Zr' C4' C3' 90.2(2)
C5' Zr' C4' C3' 142.0(3)
C2' Zr' C4' C3' 25.8(2)
C1' Zr' C4' C3' 55.8(2)
C12' Zr' C4' C3' -150.9(2)
C11' Zr' C4' C3' -153.5(2)
C8' Zr' C4' C3' -106.6(2)
C10' Zr' C4' C3' -125.7(2)
C9' Zr' C4' C3' -99.8(2)
C3' C4' C5' C6' -7.0(7)
Zr' C4' C5' C6' 42.0(4)
C3' C4' C5' Zr' -49.0(4)
C6' Zr' C5' C4' 146.3(4)
C3' Zr' C5' C4' 23.0(2)
C7' Zr' C5' C4' 120.1(3)
C2' Zr' C5' C4' 54.5(2)
C1' Zr' C5' C4' 88.8(2)
C12' Zr' C5' C4' -130.7(2)
C11' Zr' C5' C4' -115.7(2)
C8' Zr' C5' C4' -102.8(3)
C10' Zr' C5' C4' -83.6(2)
C9' Zr' C5' C4' -72.1(2)
C3' Zr' C5' C6' -123.3(3)
C7' Zr' C5' C6' -26.1(2)
C4' Zr' C5' C6' -146.3(4)
C2' Zr' C5' C6' -91.8(2)
C1' Zr' C5' C6' -57.4(2)
C12' Zr' C5' C6' 83.0(2)
C11' Zr' C5' C6' 98.0(2)
C8' Zr' C5' C6' 110.9(2)
C10' Zr' C5' C6' 130.2(2)
C9' Zr' C5' C6' 141.7(2)
C4' C5' C6' C7' 13.2(7)
Zr' C5' C6' C7' 55.9(4)
C4' C5' C6' Zr' -42.7(4)
C3' Zr' C6' C7' -87.0(2)
C4' Zr' C6' C7' -116.4(3)
C5' Zr' C6' C7' -136.4(4)
C2' Zr' C6' C7' -52.5(2)
C1' Zr' C6' C7' -23.5(2)
C12' Zr' C6' C7' 115.5(2)
C11' Zr' C6' C7' 144.3(2)
C8' Zr' C6' C7' 116.6(2)
C10' Zr' C6' C7' 170.9(2)
C9' Zr' C6' C7' 165.1(2)
C3' Zr' C6' C5' 49.4(2)
C7' Zr' C6' C5' 136.4(4)
C4' Zr' C6' C5' 20.0(2)
C2' Zr' C6' C5' 83.9(2)
C1' Zr' C6' C5' 112.9(3)
C12' Zr' C6' C5' -108.1(2)
C11' Zr' C6' C5' -79.4(2)
C8' Zr' C6' C5' -107.1(2)
C10' Zr' C6' C5' -52.8(2)
C9' Zr' C6' C5' -58.5(3)
C5' C6' C7' C1' -3.1(6)
Zr' C6' C7' C1' 53.6(4)
C5' C6' C7' Zr' -56.6(4)
C2' C1' C7' C6' -7.7(6)
Zr' C1' C7' C6' -51.5(4)
C2' C1' C7' Zr' 43.8(4)
C3' Zr' C7' C6' 90.5(2)
C4' Zr' C7' C6' 55.3(2)
C5' Zr' C7' C6' 26.1(2)
C2' Zr' C7' C6' 119.1(2)
C1' Zr' C7' C6' 140.2(3)
C12' Zr' C7' C6' -76.6(2)
C11' Zr' C7' C6' -40.8(3)
C8' Zr' C7' C6' -105.0(3)
C10' Zr' C7' C6' -14.2(3)
C9' Zr' C7' C6' -62.0(7)
C6' Zr' C7' C1' -140.2(3)
C3' Zr' C7' C1' -49.7(2)
C4' Zr' C7' C1' -84.9(2)
C5' Zr' C7' C1' -114.1(2)
C2' Zr' C7' C1' -21.1(2)
C12' Zr' C7' C1' 143.1(2)
C11' Zr' C7' C1' 179.0(2)
C8' Zr' C7' C1' 114.7(3)
C10' Zr' C7' C1' -154.4(2)
C9' Zr' C7' C1' 157.8(6)
C13' P' C8' C9' -18.9(3)
C16' P' C8' C9' -138.2(3)
Se' P' C8' C9' 99.3(3)
C13' P' C8' C12' 180.0(3)
C16' P' C8' C12' 60.6(3)
Se' P' C8' C12' -61.8(3)
C13' P' C8' Zr' -100.85(16)
C16' P' C8' Zr' 139.84(14)
Se' P' C8' Zr' 17.35(13)
C6' Zr' C8' C9' 111.9(3)
C3' Zr' C8' C9' -35.4(3)
C7' Zr' C8' C9' 165.8(3)
C4' Zr' C8' C9' 12.7(3)
C5' Zr' C8' C9' 60.6(3)
C2' Zr' C8' C9' -84.5(3)
C1' Zr' C8' C9' -138.3(2)
C12' Zr' C8' C9' 113.8(3)
C11' Zr' C8' C9' 76.6(2)
C10' Zr' C8' C9' 36.5(2)
C6' Zr' C8' C12' -1.9(3)
C3' Zr' C8' C12' -149.2(2)
C7' Zr' C8' C12' 52.0(3)
C4' Zr' C8' C12' -101.1(3)
C5' Zr' C8' C12' -53.2(3)
C2' Zr' C8' C12' 161.7(2)
C1' Zr' C8' C12' 107.9(3)
C11' Zr' C8' C12' -37.2(2)
C10' Zr' C8' C12' -77.3(2)
C9' Zr' C8' C12' -113.8(3)
C6' Zr' C8' P' -125.01(19)
C3' Zr' C8' P' 87.7(2)
C7' Zr' C8' P' -71.1(3)
C4' Zr' C8' P' 135.76(18)
C5' Zr' C8' P' -176.26(15)
C2' Zr' C8' P' 38.6(2)
C1' Zr' C8' P' -15.2(3)
C12' Zr' C8' P' -123.1(3)
C11' Zr' C8' P' -160.3(2)
C10' Zr' C8' P' 159.6(2)
C9' Zr' C8' P' 123.1(3)
C12' C8' C9' C10' 0.8(4)
P' C8' C9' C10' -163.1(3)
Zr' C8' C9' C10' -65.8(3)
C12' C8' C9' Zr' 66.7(2)
P' C8' C9' Zr' -97.3(3)
C6' Zr' C9' C10' 10.5(3)
C3' Zr' C9' C10' -90.9(2)
C7' Zr' C9' C10' 60.8(8)
C4' Zr' C9' C10' -55.2(3)
C5' Zr' C9' C10' -22.2(3)
C2' Zr' C9' C10' -120.5(2)
C1' Zr' C9' C10' -150.4(3)
C12' Zr' C9' C10' 77.2(2)
C11' Zr' C9' C10' 36.9(2)
C8' Zr' C9' C10' 115.3(3)
C6' Zr' C9' C8' -104.9(3)
C3' Zr' C9' C8' 153.7(2)
C7' Zr' C9' C8' -54.6(8)
C4' Zr' C9' C8' -170.5(2)
C5' Zr' C9' C8' -137.5(2)
C2' Zr' C9' C8' 124.2(2)
C1' Zr' C9' C8' 94.3(3)
C12' Zr' C9' C8' -38.2(2)
C11' Zr' C9' C8' -78.4(2)
C10' Zr' C9' C8' -115.3(3)
C8' C9' C10' C11' -0.4(4)
Zr' C9' C10' C11' -65.2(3)
C8' C9' C10' Zr' 64.8(2)
C6' Zr' C10' C11' -57.6(3)
C3' Zr' C10' C11' -147.9(2)
C7' Zr' C10' C11' -49.1(3)
C4' Zr' C10' C11' -119.3(2)
C5' Zr' C10' C11' -85.0(2)
C2' Zr' C10' C11' -157.6(2)
C1' Zr' C10' C11' -114.0(5)
C12' Zr' C10' C11' 36.7(2)
C8' Zr' C10' C11' 78.2(2)
C9' Zr' C10' C11' 115.2(3)
C6' Zr' C10' C9' -172.8(2)
C3' Zr' C10' C9' 96.9(2)
C7' Zr' C10' C9' -164.3(2)
C4' Zr' C10' C9' 125.4(2)
C5' Zr' C10' C9' 159.8(2)
C2' Zr' C10' C9' 87.2(3)
C1' Zr' C10' C9' 130.7(5)
C12' Zr' C10' C9' -78.5(2)
C11' Zr' C10' C9' -115.2(3)
C8' Zr' C10' C9' -37.0(2)
C9' C10' C11' C12' -0.1(4)
Zr' C10' C11' C12' -66.5(3)
C9' C10' C11' Zr' 66.4(3)
C6' Zr' C11' C12' -118.2(2)
C3' Zr' C11' C12' 157.1(2)
C7' Zr' C11' C12' -96.1(2)
C4' Zr' C11' C12' 176.2(2)
C5' Zr' C11' C12' -153.0(2)
C2' Zr' C11' C12' 174.1(4)
C1' Zr' C11' C12' -94.9(3)
C8' Zr' C11' C12' 38.3(2)
C10' Zr' C11' C12' 115.5(3)
C9' Zr' C11' C12' 78.9(2)
C6' Zr' C11' C10' 126.2(2)
C3' Zr' C11' C10' 41.5(3)
C7' Zr' C11' C10' 148.4(2)
C4' Zr' C11' C10' 60.7(2)
C5' Zr' C11' C10' 91.5(2)
C2' Zr' C11' C10' 58.5(5)
C1' Zr' C11' C10' 149.5(3)
C12' Zr' C11' C10' -115.5(3)
C8' Zr' C11' C10' -77.3(2)
C9' Zr' C11' C10' -36.6(2)
C10' C11' C12' C8' 0.6(4)
Zr' C11' C12' C8' -67.0(2)
C10' C11' C12' Zr' 67.7(3)
C9' C8' C12' C11' -0.9(4)
P' C8' C12' C11' 163.0(3)
Zr' C8' C12' C11' 67.3(3)
C9' C8' C12' Zr' -68.2(2)
P' C8' C12' Zr' 95.7(3)
C6' Zr' C12' C11' 64.9(2)
C3' Zr' C12' C11' -47.5(4)
C7' Zr' C12' C11' 100.1(2)
C4' Zr' C12' C11' -4.9(3)
C5' Zr' C12' C11' 29.0(2)
C2' Zr' C12' C11' -172.5(5)
C1' Zr' C12' C11' 131.7(2)
C8' Zr' C12' C11' -113.7(3)
C10' Zr' C12' C11' -36.6(2)
C9' Zr' C12' C11' -76.4(2)
C6' Zr' C12' C8' 178.7(2)
C3' Zr' C12' C8' 66.3(4)
C7' Zr' C12' C8' -146.1(2)
C4' Zr' C12' C8' 108.9(2)
C5' Zr' C12' C8' 142.7(2)
C2' Zr' C12' C8' -58.8(6)
C1' Zr' C12' C8' -114.6(2)
C11' Zr' C12' C8' 113.7(3)
C10' Zr' C12' C8' 77.2(2)
C9' Zr' C12' C8' 37.32(19)
C8' P' C13' C14' -65.0(3)
C16' P' C13' C14' 57.0(3)
Se' P' C13' C14' -175.9(2)
C8' P' C13' C15' 167.7(3)
C16' P' C13' C15' -70.3(3)
Se' P' C13' C15' 56.8(3)
C8' P' C16' C17' -158.3(2)
C13' P' C16' C17' 83.4(3)
Se' P' C16' C17' -42.9(3)
C8' P' C16' C18' -34.5(3)
C13' P' C16' C18' -152.8(3)
Se' P' C16' C18' 80.9(3)
